data_4502796
loop_
_publ_author_name
'Bhattacharya, Suman'
'Saha, Binoy K.'

_publ_section_title
;
 Isostructurality in the Guest Free Forms and in the Clathrates of
 1,3,5-Triethyl-2,4,6-tris(4-halophenoxy)methylbenzenes
;
_journal_issue 1
_journal_name_full 'Crystal Growth &amp; Design'
_journal_page_first 169
_journal_paper_doi 10.1021/cg2009144
_journal_volume 12
_journal_year 2012
_chemical_formula_moiety 'C33 H33 I3 O3, C4 H8 O2'
_chemical_formula_sum 'C37 H41 I3 O5'
_chemical_formula_weight 946.4
_chemical_name_common '1I, EtOAc'
_chemical_name_systematic
;
1,3,5-triethyl-2,4,6-tris(4-iodophenoxy)methylbenzene, ethyl acetate
;
_space_group_crystal_system triclinic
_space_group_IT_number 2
_space_group_name_Hall '-P 1'
_space_group_name_H-M_alt 'P -1'
_symmetry_space_group_name_Hall '-P 1'
_symmetry_space_group_name_H-M 'P -1'
_atom_sites_solution_hydrogens geom
_atom_sites_solution_primary direct
_atom_sites_solution_secondary difmap
_audit_creation_date 2011-09-21
_audit_creation_method
;
  Olex2 1.1
  (compiled 2011.08.18 svn.r1932, GUI svn.r3819)
;
_cell_angle_alpha 111.333(4)
_cell_angle_beta 94.651(3)
_cell_angle_gamma 91.720(3)
_cell_formula_units_Z 2
_cell_length_a 9.8411(3)
_cell_length_b 13.2260(5)
_cell_length_c 15.5234(6)
_cell_measurement_reflns_used 3793
_cell_measurement_temperature 298(2)
_cell_measurement_theta_max 29.2225
_cell_measurement_theta_min 2.5389
_cell_volume 1872.00(13)
_computing_cell_refinement
;
CrysAlisPro, Oxford Diffraction Ltd.,
Version 1.171.33.66 (release 28-04-2010 CrysAlis171 .NET)
(compiled Apr 28 2010,14:27:37)
;
_computing_data_collection
;
CrysAlisPro, Oxford Diffraction Ltd.,
Version 1.171.33.66 (release 28-04-2010 CrysAlis171 .NET)
(compiled Apr 28 2010,14:27:37)
;
_computing_data_reduction
;
CrysAlisPro, Oxford Diffraction Ltd.,
Version 1.171.33.66 (release 28-04-2010 CrysAlis171 .NET)
(compiled Apr 28 2010,14:27:37)
;
_computing_molecular_graphics
;
O. V. Dolomanov, L. J. Bourhis, R. J. Gildea, J. A. K. Howard and H. Puschmann,
OLEX2: a complete structure solution, refinement and analysis program.
J. Appl. Cryst. (2009). 42, 339-341.
;
_computing_publication_material
;
O. V. Dolomanov, L. J. Bourhis, R. J. Gildea, J. A. K. Howard and H. Puschmann,
OLEX2: a complete structure solution, refinement and analysis program.
J. Appl. Cryst. (2009). 42, 339-341.
;
_computing_structure_refinement
;
XL, G.M. Sheldrick, Acta Cryst.
(2008). A64, 112-122
;
_computing_structure_solution 'SHELXS-97 (Sheldrick, 1990)'
_diffrn_ambient_temperature 298(2)
_diffrn_measured_fraction_theta_full 0.836
_diffrn_measured_fraction_theta_max 0.836
_diffrn_measurement_device_type 'Xcalibur, Eos'
_diffrn_measurement_method '\w scans'
_diffrn_radiation_monochromator graphite
_diffrn_radiation_type MoK\a
_diffrn_radiation_wavelength 0.71073
_diffrn_reflns_av_R_equivalents 0.0000
_diffrn_reflns_av_unetI/netI 0.2030
_diffrn_reflns_limit_h_max 13
_diffrn_reflns_limit_h_min -13
_diffrn_reflns_limit_k_max 18
_diffrn_reflns_limit_k_min -17
_diffrn_reflns_limit_l_max 21
_diffrn_reflns_limit_l_min 0
_diffrn_reflns_number 8555
_diffrn_reflns_theta_full 29.29
_diffrn_reflns_theta_max 29.29
_diffrn_reflns_theta_min 2.54
_diffrn_source 'fine-focus sealed tube'
_exptl_absorpt_coefficient_mu 2.531
_exptl_absorpt_correction_T_max 0.667
_exptl_absorpt_correction_T_min 0.518
_exptl_absorpt_correction_type multi-scan
_exptl_absorpt_process_details
;
CrysAlisPro, Oxford Diffraction Ltd.,
Version 1.171.33.66 (release 28-04-2010 CrysAlis171 .NET)
(compiled Apr 28 2010,14:27:37)
Empirical absorption correction using spherical harmonics,
 implemented in SCALE3 ABSPACK scaling algorithm.
;
_exptl_crystal_colour colorless
_exptl_crystal_density_diffrn 1.523
_exptl_crystal_density_method 'not measured'
_exptl_crystal_description block
_exptl_crystal_F_000 828
_exptl_crystal_size_max 0.33
_exptl_crystal_size_mid 0.22
_exptl_crystal_size_min 0.16
_refine_diff_density_max 1.079
_refine_diff_density_min -1.139
_refine_diff_density_rms 0.112
_refine_ls_extinction_method none
_refine_ls_goodness_of_fit_ref 0.726
_refine_ls_hydrogen_treatment constr
_refine_ls_matrix_type full
_refine_ls_number_parameters 394
_refine_ls_number_reflns 10242
_refine_ls_number_restraints 0
_refine_ls_restrained_S_all 0.726
_refine_ls_R_factor_all 0.1217
_refine_ls_R_factor_gt 0.0448
_refine_ls_shift/su_max 0.001
_refine_ls_shift/su_mean 0.000
_refine_ls_structure_factor_coef Fsqd
_refine_ls_weighting_details 'calc w=1/[\s^2^(Fo^2^)+(0.0298P)^2^+0.0000P] where P=(Fo^2^+2Fc^2^)/3'
_refine_ls_weighting_scheme calc
_refine_ls_wR_factor_gt 0.0769
_refine_ls_wR_factor_ref 0.0841
_reflns_number_gt 3479
_reflns_number_total 10242
_reflns_threshold_expression >2sigma(I)
_cod_data_source_file cg2009144_si_001.cif
_cod_data_source_block 1I.EtOAc
_cod_original_cell_volume 1872.00(12)
_cod_database_code 4502796

loop_
_space_group_symop_id
_space_group_symop_operation_xyz
1 'x, y, z'
2 '-x, -y, -z'

loop_
_atom_site_label
_atom_site_type_symbol
_atom_site_fract_x
_atom_site_fract_y
_atom_site_fract_z
_atom_site_U_iso_or_equiv
_atom_site_adp_type
_atom_site_occupancy
_atom_site_symmetry_multiplicity
_atom_site_calc_flag
_atom_site_refinement_flags
_atom_site_disorder_assembly
_atom_site_disorder_group
I3 I -0.00143(4) 0.85907(4) 0.02305(3) 0.04442(15) Uani 1 1 d . . .
I2 I -0.70914(4) 0.96327(4) 0.87170(3) 0.04480(15) Uani 1 1 d . . .
I1 I 0.49230(5) 0.03312(4) 0.65620(5) 0.0799(2) Uani 1 1 d . . .
O2 O -0.2001(4) 0.7555(3) 0.6812(3) 0.0304(10) Uani 1 1 d . . .
O1 O 0.3019(4) 0.4677(3) 0.6331(3) 0.0394(11) Uani 1 1 d . . .
C3 C 0.0302(5) 0.7355(4) 0.6495(4) 0.0233(14) Uani 1 1 d . . .
C27 C -0.4350(6) 0.7601(4) 0.6864(4) 0.0314(16) Uani 1 1 d . . .
H27 H -0.4450 0.7018 0.6297 0.038 Uiso 1 1 calc R . .
O3 O 0.0536(4) 0.7178(3) 0.3644(3) 0.0441(12) Uani 1 1 d . . .
C22 C -0.3054(6) 0.8028(4) 0.7295(4) 0.0251(15) Uani 1 1 d . . .
C31 C 0.0205(6) 0.8090(4) 0.1374(4) 0.0316(16) Uani 1 1 d . . .
C25 C -0.5357(6) 0.8907(5) 0.8121(4) 0.0288(15) Uani 1 1 d . . .
C4 C 0.0556(6) 0.7750(4) 0.5805(4) 0.0261(15) Uani 1 1 d . . .
C8 C -0.0598(5) 0.7951(4) 0.7218(4) 0.0260(15) Uani 1 1 d . . .
H8A H -0.0394 0.7800 0.7780 0.031 Uiso 1 1 calc R . .
H8B H -0.0473 0.8729 0.7370 0.031 Uiso 1 1 calc R . .
C10 C 0.0551(5) 0.5909(4) 0.7212(4) 0.0332(16) Uani 1 1 d . . .
H10A H 0.0531 0.5121 0.6951 0.040 Uiso 1 1 calc R . .
H10B H -0.0342 0.6112 0.7416 0.040 Uiso 1 1 calc R . .
C16 C 0.3381(6) 0.3701(5) 0.6344(4) 0.0320(16) Uani 1 1 d . . .
C17 C 0.3035(6) 0.2706(5) 0.5631(5) 0.0367(17) Uani 1 1 d . . .
H17 H 0.2491 0.2682 0.5104 0.044 Uiso 1 1 calc R . .
C11 C 0.1627(6) 0.6331(5) 0.8058(4) 0.0433(18) Uani 1 1 d . . .
H11A H 0.2500 0.6075 0.7873 0.065 Uiso 1 1 calc R . .
H11B H 0.1370 0.6070 0.8527 0.065 Uiso 1 1 calc R . .
H11C H 0.1684 0.7112 0.8303 0.065 Uiso 1 1 calc R . .
C23 C -0.2915(6) 0.8884(5) 0.8145(4) 0.0290(15) Uani 1 1 d . . .
H23 H -0.2053 0.9174 0.8438 0.035 Uiso 1 1 calc R . .
C33 C 0.1559(6) 0.8056(4) 0.2705(4) 0.0366(17) Uani 1 1 d . . .
H33 H 0.2373 0.8241 0.3092 0.044 Uiso 1 1 calc R . .
C26 C -0.5493(6) 0.8054(5) 0.7290(4) 0.0340(17) Uani 1 1 d . . .
H26 H -0.6361 0.7772 0.7004 0.041 Uiso 1 1 calc R . .
C12 C -0.0058(6) 0.8781(4) 0.5781(4) 0.0338(16) Uani 1 1 d . . .
H12A H -0.0904 0.8868 0.6074 0.041 Uiso 1 1 calc R . .
H12B H -0.0279 0.8702 0.5139 0.041 Uiso 1 1 calc R . .
C28 C 0.0478(6) 0.7487(4) 0.2899(4) 0.0317(16) Uani 1 1 d . . .
C29 C -0.0726(6) 0.7210(5) 0.2308(4) 0.0373(17) Uani 1 1 d . . .
H29 H -0.1440 0.6816 0.2424 0.045 Uiso 1 1 calc R . .
C13 C 0.0896(6) 0.9815(4) 0.6275(4) 0.0394(17) Uani 1 1 d . . .
H13A H 0.1721 0.9748 0.5974 0.059 Uiso 1 1 calc R . .
H13B H 0.1115 0.9903 0.6914 0.059 Uiso 1 1 calc R . .
H13C H 0.0446 1.0438 0.6246 0.059 Uiso 1 1 calc R . .
C32 C 0.1401(6) 0.8342(4) 0.1930(4) 0.0296(15) Uani 1 1 d . . .
H32 H 0.2119 0.8710 0.1789 0.036 Uiso 1 1 calc R . .
C24 C -0.4075(6) 0.9300(5) 0.8551(4) 0.0322(16) Uani 1 1 d . . .
H24 H -0.3985 0.9862 0.9130 0.039 Uiso 1 1 calc R . .
C21 C 0.4217(6) 0.3735(5) 0.7134(5) 0.0410(18) Uani 1 1 d . . .
H21 H 0.4473 0.4397 0.7613 0.049 Uiso 1 1 calc R . .
C30 C -0.0861(6) 0.7517(5) 0.1558(4) 0.0366(16) Uani 1 1 d . . .
H30 H -0.1673 0.7340 0.1168 0.044 Uiso 1 1 calc R . .
C2 C 0.0818(6) 0.6346(5) 0.6460(4) 0.0313(16) Uani 1 1 d . . .
C20 C 0.4651(6) 0.2788(6) 0.7192(5) 0.050(2) Uani 1 1 d . . .
H20 H 0.5190 0.2804 0.7718 0.060 Uiso 1 1 calc R . .
C18 C 0.3476(6) 0.1759(5) 0.5687(5) 0.046(2) Uani 1 1 d . . .
H18 H 0.3232 0.1097 0.5206 0.055 Uiso 1 1 calc R . .
C19 C 0.4290(6) 0.1800(6) 0.6470(6) 0.048(2) Uani 1 1 d . . .
C7 C 0.1956(7) 0.4650(5) 0.5624(4) 0.050(2) Uani 1 1 d . . .
H7A H 0.1155 0.4232 0.5667 0.060 Uiso 1 1 calc R . .
H7B H 0.2267 0.4297 0.5015 0.060 Uiso 1 1 calc R . .
C1 C 0.1589(7) 0.5783(5) 0.5742(5) 0.050(2) Uani 1 1 d . . .
C5 C 0.1389(7) 0.7199(5) 0.5121(4) 0.0450(18) Uani 1 1 d . . .
C9 C 0.1658(7) 0.7617(5) 0.4354(4) 0.0455(18) Uani 1 1 d . . .
H9A H 0.1701 0.8406 0.4590 0.055 Uiso 1 1 calc R . .
H9B H 0.2516 0.7374 0.4108 0.055 Uiso 1 1 calc R . .
C6 C 0.1940(9) 0.6225(6) 0.5098(5) 0.075(3) Uani 1 1 d . . .
C17A C 0.2929(11) 0.5138(8) 0.3564(7) 0.024(3) Uani 0.50 1 d P A 2
H17A H 0.3724 0.4852 0.3264 0.037 Uiso 0.50 1 calc PR A 2
H17B H 0.2483 0.5566 0.3256 0.037 Uiso 0.50 1 calc PR A 2
H17C H 0.2312 0.4548 0.3536 0.037 Uiso 0.50 1 calc PR A 2
C16A C 0.3340(16) 0.5826(16) 0.4546(14) 0.026(5) Uiso 0.50 1 d P A 2
H16A H 0.3899 0.6458 0.4579 0.031 Uiso 0.50 1 calc PR A 2
H16B H 0.3876 0.5419 0.4844 0.031 Uiso 0.50 1 calc PR A 2
C17B C 0.3804(15) 0.5570(18) 0.4435(15) 0.056(6) Uani 0.50 1 d P A 1
H17D H 0.4240 0.5051 0.3947 0.083 Uiso 0.50 1 calc PR A 1
H17E H 0.4014 0.5451 0.5004 0.083 Uiso 0.50 1 calc PR A 1
H17F H 0.4129 0.6293 0.4512 0.083 Uiso 0.50 1 calc PR A 1
C16B C 0.2278(10) 0.5438(9) 0.4186(8) 0.022(3) Uiso 0.50 1 d P A 1
H16C H 0.1908 0.4704 0.4057 0.026 Uiso 0.50 1 calc PR A 1
H16D H 0.2000 0.5664 0.3673 0.026 Uiso 0.50 1 calc PR A 1

loop_
_atom_site_aniso_label
_atom_site_aniso_U_11
_atom_site_aniso_U_22
_atom_site_aniso_U_33
_atom_site_aniso_U_23
_atom_site_aniso_U_13
_atom_site_aniso_U_12
I3 0.0546(3) 0.0585(3) 0.0310(3) 0.0270(3) 0.0111(2) 0.0149(2)
I2 0.0378(3) 0.0562(3) 0.0376(3) 0.0138(3) 0.0030(2) 0.0078(2)
I1 0.0418(3) 0.0745(4) 0.1626(6) 0.0938(4) -0.0096(3) 0.0067(3)
O2 0.033(2) 0.028(2) 0.027(3) 0.006(2) -0.004(2) 0.003(2)
O1 0.067(3) 0.026(3) 0.029(3) 0.014(2) 0.008(2) 0.010(2)
C3 0.030(3) 0.017(3) 0.017(4) 0.000(3) -0.002(3) 0.003(3)
C27 0.045(4) 0.024(4) 0.022(4) 0.005(3) -0.004(3) 0.003(3)
O3 0.077(3) 0.035(3) 0.033(3) 0.023(2) 0.017(3) 0.012(2)
C22 0.029(4) 0.022(4) 0.025(4) 0.011(3) -0.005(3) 0.004(3)
C31 0.047(4) 0.028(4) 0.024(4) 0.013(3) 0.009(3) 0.006(3)
C25 0.031(4) 0.032(4) 0.026(4) 0.015(3) 0.001(3) 0.003(3)
C4 0.037(4) 0.013(3) 0.026(4) 0.006(3) -0.005(3) 0.007(3)
C8 0.027(3) 0.024(3) 0.024(4) 0.007(3) -0.010(3) -0.001(3)
C10 0.035(4) 0.034(4) 0.039(4) 0.024(3) -0.001(3) 0.006(3)
C16 0.036(4) 0.029(4) 0.043(5) 0.025(4) 0.013(3) 0.004(3)
C17 0.034(4) 0.028(4) 0.056(5) 0.026(4) 0.001(3) 0.004(3)
C11 0.046(4) 0.061(5) 0.030(4) 0.025(4) 0.005(3) 0.005(4)
C23 0.020(3) 0.034(4) 0.032(4) 0.015(3) -0.015(3) 0.000(3)
C33 0.046(4) 0.039(4) 0.034(4) 0.025(4) 0.003(3) 0.001(3)
C26 0.030(4) 0.037(4) 0.035(5) 0.016(4) -0.011(3) -0.005(3)
C12 0.043(4) 0.035(4) 0.026(4) 0.012(3) 0.007(3) 0.009(3)
C28 0.057(4) 0.018(3) 0.027(4) 0.012(3) 0.017(3) 0.009(3)
C29 0.044(4) 0.040(4) 0.032(4) 0.016(4) 0.009(3) 0.000(3)
C13 0.049(4) 0.019(3) 0.052(5) 0.016(3) 0.001(4) 0.009(3)
C32 0.024(3) 0.033(4) 0.041(4) 0.021(3) 0.021(3) 0.016(3)
C24 0.037(4) 0.036(4) 0.018(4) 0.005(3) -0.005(3) 0.000(3)
C21 0.031(4) 0.045(5) 0.050(5) 0.022(4) 0.002(3) 0.004(3)
C30 0.032(4) 0.041(4) 0.036(5) 0.012(4) 0.007(3) 0.007(3)
C2 0.038(4) 0.032(4) 0.023(4) 0.012(3) -0.010(3) -0.005(3)
C20 0.038(4) 0.073(6) 0.058(6) 0.047(5) 0.002(4) 0.008(4)
C18 0.039(4) 0.031(4) 0.085(6) 0.044(4) -0.008(4) 0.000(3)
C19 0.025(4) 0.057(5) 0.090(6) 0.060(5) 0.016(4) 0.010(4)
C7 0.116(6) 0.022(4) 0.017(4) 0.012(3) 0.005(4) 0.032(4)
C1 0.101(6) 0.033(4) 0.024(4) 0.017(4) 0.019(4) 0.034(4)
C5 0.089(5) 0.024(4) 0.028(4) 0.014(3) 0.020(4) 0.015(4)
C9 0.072(5) 0.042(4) 0.030(4) 0.020(4) 0.010(4) 0.018(4)
C6 0.173(8) 0.039(5) 0.031(5) 0.022(4) 0.049(5) 0.058(5)
C17A 0.020(6) 0.030(7) 0.022(8) 0.008(6) 0.010(6) 0.004(5)
C17B 0.025(11) 0.099(17) 0.059(14) 0.048(12) 0.014(10) 0.001(11)

loop_
_atom_type_symbol
_atom_type_description
_atom_type_scat_dispersion_real
_atom_type_scat_dispersion_imag
_atom_type_scat_source
C C 0.0033 0.0016 'International Tables Vol C Tables 4.2.6.8 and 6.1.1.4'
H H 0.0000 0.0000 'International Tables Vol C Tables 4.2.6.8 and 6.1.1.4'
O O 0.0106 0.0060 'International Tables Vol C Tables 4.2.6.8 and 6.1.1.4'
I I -0.4742 1.8119 'International Tables Vol C Tables 4.2.6.8 and 6.1.1.4'

loop_
_geom_angle_atom_site_label_1
_geom_angle_atom_site_label_2
_geom_angle_atom_site_label_3
_geom_angle
C22 O2 C8 118.6(4)
C16 O1 C7 116.4(4)
C4 C3 C8 119.2(5)
C4 C3 C2 119.5(6)
C2 C3 C8 121.1(5)
C26 C27 C22 119.2(6)
C28 O3 C9 118.2(4)
O2 C22 C27 115.0(5)
O2 C22 C23 125.1(5)
C23 C22 C27 119.9(6)
C32 C31 I3 119.2(4)
C32 C31 C30 120.5(5)
C30 C31 I3 120.3(4)
C26 C25 I2 120.2(4)
C26 C25 C24 119.3(6)
C24 C25 I2 120.4(5)
C3 C4 C12 121.0(6)
C3 C4 C5 119.9(5)
C5 C4 C12 119.1(5)
O2 C8 C3 105.8(4)
C2 C10 C11 113.3(4)
O1 C16 C17 125.0(6)
O1 C16 C21 115.8(6)
C17 C16 C21 119.1(6)
C18 C17 C16 121.4(6)
C24 C23 C22 119.0(5)
C32 C33 C28 119.2(5)
C25 C26 C27 120.8(5)
C4 C12 C13 113.5(4)
O3 C28 C33 123.4(6)
O3 C28 C29 117.1(5)
C29 C28 C33 119.5(5)
C30 C29 C28 120.1(5)
C31 C32 C33 120.5(5)
C25 C24 C23 121.6(6)
C20 C21 C16 119.5(6)
C29 C30 C31 120.2(6)
C3 C2 C10 119.9(6)
C1 C2 C3 119.4(5)
C1 C2 C10 120.7(6)
C21 C20 C19 120.4(6)
C17 C18 C19 119.0(6)
C20 C19 I1 120.7(5)
C18 C19 I1 118.7(6)
C18 C19 C20 120.6(6)
O1 C7 C1 110.4(5)
C2 C1 C7 119.3(6)
C6 C1 C2 121.0(6)
C6 C1 C7 119.6(7)
C4 C5 C9 120.3(6)
C4 C5 C6 121.0(6)
C6 C5 C9 118.7(6)
O3 C9 C5 106.1(5)
C1 C6 C5 118.9(7)
C1 C6 C16A 119.1(9)
C1 C6 C16B 116.3(7)
C5 C6 C16A 119.3(9)
C5 C6 C16B 118.1(7)
C16B C6 C16A 42.2(7)
C17A C16A C6 109.4(12)
C17B C16B C6 95.4(12)

loop_
_geom_bond_atom_site_label_1
_geom_bond_atom_site_label_2
_geom_bond_distance
I3 C31 2.106(5)
I2 C25 2.098(6)
I1 C19 2.108(6)
O2 C22 1.361(6)
O2 C8 1.467(5)
O1 C16 1.355(6)
O1 C7 1.443(6)
C3 C4 1.388(7)
C3 C8 1.492(7)
C3 C2 1.426(7)
C27 C22 1.392(7)
C27 C26 1.392(8)
O3 C28 1.358(6)
O3 C9 1.439(6)
C22 C23 1.384(7)
C31 C32 1.357(7)
C31 C30 1.385(7)
C25 C26 1.363(7)
C25 C24 1.371(7)
C4 C12 1.518(7)
C4 C5 1.394(8)
C10 C11 1.538(7)
C10 C2 1.515(7)
C16 C17 1.388(8)
C16 C21 1.406(7)
C17 C18 1.368(7)
C23 C24 1.380(7)
C33 C28 1.399(7)
C33 C32 1.386(7)
C12 C13 1.545(6)
C28 C29 1.391(7)
C29 C30 1.364(7)
C21 C20 1.367(8)
C2 C1 1.393(8)
C20 C19 1.390(9)
C18 C19 1.383(8)
C7 C1 1.501(8)
C1 C6 1.388(8)
C5 C9 1.521(8)
C5 C6 1.404(8)
C6 C16A 1.678(16)
C6 C16B 1.492(12)
C17A C16A 1.48(2)
C17B C16B 1.509(19)

loop_
_platon_squeeze_void_nr
_platon_squeeze_void_average_x
_platon_squeeze_void_average_y
_platon_squeeze_void_average_z
_platon_squeeze_void_volume
_platon_squeeze_void_count_electrons
_platon_squeeze_void_content
1 -0.031 0.500 0.000 405 119 ' '
